data_9008126
loop_
_publ_author_name
'Marumo, F.'

_publ_section_title
;
 The crystal structure of nowackiite, Cu6Zn3As4S12
;
_journal_name_full 'Zeitschrift fur Kristallographie'
_journal_page_first 352
_journal_page_last 368
_journal_paper_doi 10.1524/zkri.1967.124.4-5.352
_journal_volume 124
_journal_year 1967
_chemical_compound_source 'Lengenbach, Binnatal, Switzerland'
_chemical_formula_sum 'As4 Cu6 S12 Zn3'
_chemical_name_mineral Nowackiite
_space_group_IT_number 146
_symmetry_space_group_name_Hall 'R 3'
_symmetry_space_group_name_H-M 'R 3 :H'
_cell_angle_alpha 90
_cell_angle_beta 90
_cell_angle_gamma 120
_cell_length_a 13.440
_cell_length_b 13.440
_cell_length_c 9.17
_cell_formula_units_Z 3
_cell_volume 1434.493
_database_code_amcsd 0010640
_exptl_crystal_density_diffrn 4.382
_cod_original_sg_symbol_H-M 'R 3'
_cod_original_formula_sum '(Cu6 Zn3) As4 S12'
_cod_database_code 9008126

loop_
_space_group_symop_operation_xyz
x,y,z
2/3+x,1/3+y,1/3+z
1/3+x,2/3+y,2/3+z
-y,x-y,z
2/3-y,1/3+x-y,1/3+z
1/3-y,2/3+x-y,2/3+z
-x+y,-x,z
2/3-x+y,1/3-x,1/3+z
1/3-x+y,2/3-x,2/3+z

loop_
_atom_site_aniso_label
_atom_site_aniso_U_11
_atom_site_aniso_U_22
_atom_site_aniso_U_33
_atom_site_aniso_U_12
_atom_site_aniso_U_13
_atom_site_aniso_U_23
Cu 0.01146 0.00597 0.01342 0.00226 -0.00233 -0.00449
Zn1 0.01146 0.00597 0.01342 0.00226 -0.00233 -0.00449
Cu2 0.00611 0.00769 0.01074 0.00137 0.00162 -0.00049
Zn2 0.00611 0.00769 0.01074 0.00137 0.00162 -0.00049
Cu3 0.01421 0.01572 0.02262 0.00549 0.00184 0.00027
Zn3 0.01421 0.01572 0.02262 0.00549 0.00184 0.00027
As1 0.00878 0.00995 0.01074 0.00288 -0.00065 -0.00103
As2 0.00837 0.00837 0.00315 0.00419 0.00000 0.00000
S1 0.01132 0.01201 0.01274 0.00707 0.00119 -0.00141
S2 0.01112 0.01036 0.01227 0.00405 0.00038 -0.00043
S3 0.01325 0.00961 0.01896 0.00638 0.00303 0.00081
S4 0.00618 0.01297 0.01210 0.00522 0.00168 0.00552

loop_
_atom_site_label
_atom_site_fract_x
_atom_site_fract_y
_atom_site_fract_z
_atom_site_occupancy
_atom_site_U_iso_or_equiv
Cu 0.07410 0.29320 0.99870 0.66670 0.01127
Zn1 0.07410 0.29320 0.99870 0.33330 0.01127
Cu2 0.30880 0.22750 0.99200 0.66670 0.00912
Zn2 0.30880 0.22750 0.99200 0.33330 0.00912
Cu3 0.38950 0.55390 0.00880 0.66670 0.01836
Zn3 0.38950 0.55390 0.00880 0.33330 0.01836
As1 0.55330 0.16800 0.00710 1.00000 0.01064
As2 0.00000 0.00000 0.98080 1.00000 0.00659
S1 0.36950 0.10260 0.07920 1.00000 0.01153
S2 0.43800 0.41500 0.07080 1.00000 0.01178
S3 0.12510 0.16460 0.09090 1.00000 0.01368
S4 0.20360 0.47500 0.09610 1.00000 0.01026

loop_
_cod_related_entry_id
_cod_related_entry_database
_cod_related_entry_code
1 AMCSD 0010640
